data_1567850
loop_
_publ_author_name
'Tilly, David P.'
'\<Zabka, Matej'
'Vitorica-Yrzebal, Inigo'
'Sparkes, Hazel Anne'
'Pridmore, Natalie E.'
'Clayden, Jonathan'

_publ_section_title
;
 Supramolecular interactions between ethylene-bridged oligoureas:
 nanorings and chains formed by cooperative positive allostery
;
_journal_name_full 'Chemical Science'
_journal_paper_doi 10.1039/D2SC04716K
_journal_year 2022
_chemical_formula_moiety 'C43 H48 N10 O5'
_chemical_formula_sum 'C43 H48 N10 O5'
_chemical_formula_weight 784.91
_chemical_name_systematic 3-phenyl-1,1-bis(2-(3-phenyl-1-(2-(3-phenylureido)ethyl)ureido)ethyl)urea
_space_group_crystal_system monoclinic
_space_group_IT_number 14
_space_group_name_Hall '-P 2ybc'
_space_group_name_H-M_alt 'P 1 21/c 1'
_atom_sites_solution_hydrogens geom
_atom_sites_solution_primary dual
_audit_creation_date 2021-08-30
_audit_creation_method
;
Olex2 1.5
(compiled 2021.08.20 svn.r13c46975 for OlexSys, GUI svn.r6392)
;
_audit_update_record
;
2022-08-08 deposited with the CCDC.	2022-10-25 downloaded from the CCDC.
;
_cell_angle_alpha 90
_cell_angle_beta 98.052(2)
_cell_angle_gamma 90
_cell_formula_units_Z 4
_cell_length_a 12.8818(2)
_cell_length_b 7.74130(10)
_cell_length_c 40.5948(6)
_cell_measurement_reflns_used 15293
_cell_measurement_temperature 174.9(3)
_cell_measurement_theta_max 76.1710
_cell_measurement_theta_min 2.1430
_cell_volume 4008.28(10)
_computing_cell_refinement 'CrysAlisPro 1.171.40.84a (Rigaku OD, 2020)'
_computing_data_collection 'CrysAlisPro 1.171.40.84a (Rigaku OD, 2020)'
_computing_data_reduction 'CrysAlisPro 1.171.40.84a (Rigaku OD, 2020)'
_computing_molecular_graphics 'Olex2 1.5 (Dolomanov et al., 2009)'
_computing_publication_material 'Olex2 1.5 (Dolomanov et al., 2009)'
_computing_structure_refinement 'ShelXL (Sheldrick, 2015)'
_computing_structure_solution 'ShelXT (Sheldrick, 2015)'
_diffrn_ambient_environment N~2~
_diffrn_ambient_temperature 174.9(3)
_diffrn_detector 'Hybrid Pixel Array Detector'
_diffrn_detector_area_resol_mean 10.0000
_diffrn_measured_fraction_theta_full 0.977
_diffrn_measured_fraction_theta_max 0.949
_diffrn_measurement_details
;
List of Runs (angles in degrees, time in seconds):

  # Type    Start    End  Width  t~exp~   \w     \q     \k     \f   Frames
#--------------------------------------------------------------------------
  1  \w    -34.00   0.00   1.00    1.00    --   44.70   3.00  68.00   34
  2  \w     20.00 198.00   1.00    1.00    --  108.20   3.00  68.00  178
  3  \w     61.00 133.00   1.00    1.00    --   44.70  30.00 -90.00   72
  4  \w     72.00 133.00   1.00    1.00    --   44.70  60.00 -90.00   61
  5  \w    -44.00   0.00   1.00    1.00    --   44.70  30.00 -90.00   44
  6  \w    -45.00  52.00   1.00    1.00    --   44.70  60.00 -90.00   97
  7  \w      8.00  46.00   1.00    1.00    --   44.70   3.00  68.00   38
  8  \w    111.00 142.00   1.00    1.00    --  108.20  50.00-180.00   31
  9  \w    100.00 198.00   1.00    1.00    --  108.20  50.00-120.00   98
 10  \w     19.00  45.00   1.00    1.00    --  108.20  50.00-180.00   26
 11  \w     80.00 194.00   1.00    1.00    --  108.20  50.00 -60.00  114
 12  \w     77.00 102.00   1.00    1.00    --  108.20  50.00-180.00   25
 13  \w     55.00 197.00   1.00    1.00    --  108.20  50.00-150.00  142
 14  \w    158.00 185.00   1.00    1.00    --  108.20  50.00-180.00   27
 15  \w     89.00 114.00   1.00    1.00    --  108.20  50.00 -90.00   25
 16  \w     24.00  49.00   1.00    1.00    --  108.20  50.00-150.00   25
 17  \w     27.00  52.00   1.00    1.00    --  108.20  50.00 -60.00   25
 18  \w    140.00 165.00   1.00    1.00    --  108.20  50.00 -90.00   25
 19  \w    138.00 163.00   1.00    1.00    --  108.20  50.00 -30.00   25
 20  \w     28.00  55.00   1.00    1.00    --  108.20  50.00-120.00   27
 21  \w     42.00  71.00   1.00    1.00    --   44.70   3.00  70.00   29
 22  \w    -45.00   1.00   1.00    1.00    --   44.70  50.00-120.00   46
 23  \w     67.00 108.00   1.00    1.00    --   44.70  60.00-180.00   41
 24  \w    -41.00 -11.00   1.00    1.00    --   44.70  10.00-120.00   30
 25  \w    -44.00 -18.00   1.00    1.00    --   44.70  40.00-180.00   26
 26  \w     72.00  98.00   1.00    1.00    --   44.70  60.00-120.00   26
 27  \w    -44.00 -18.00   1.00    1.00    --   44.70  60.00-180.00   26
;
_diffrn_measurement_device 'four-circle diffractometer'
_diffrn_measurement_device_type 'XtaLAB AFC11 (RINC): quarter-chi single'
_diffrn_measurement_method '\w scans'
_diffrn_orient_matrix_type 'CrysAlisPro convention (1999,Acta A55,543-557)'
_diffrn_orient_matrix_UB_11 0.0721355000
_diffrn_orient_matrix_UB_12 -0.0109139000
_diffrn_orient_matrix_UB_13 -0.0271571000
_diffrn_orient_matrix_UB_21 -0.0967315000
_diffrn_orient_matrix_UB_22 0.0038601000
_diffrn_orient_matrix_UB_23 -0.0270144000
_diffrn_orient_matrix_UB_31 0.0058361000
_diffrn_orient_matrix_UB_32 0.1986822000
_diffrn_orient_matrix_UB_33 -0.0009577000
_diffrn_radiation_monochromator mirror
_diffrn_radiation_probe x-ray
_diffrn_radiation_type 'Cu K\a'
_diffrn_radiation_wavelength 1.54184
_diffrn_reflns_av_R_equivalents 0.0580
_diffrn_reflns_av_unetI/netI 0.0379
_diffrn_reflns_Laue_measured_fraction_full 0.977
_diffrn_reflns_Laue_measured_fraction_max 0.949
_diffrn_reflns_limit_h_max 16
_diffrn_reflns_limit_h_min -16
_diffrn_reflns_limit_k_max 8
_diffrn_reflns_limit_k_min -7
_diffrn_reflns_limit_l_max 51
_diffrn_reflns_limit_l_min -51
_diffrn_reflns_number 32727
_diffrn_reflns_point_group_measured_fraction_full 0.977
_diffrn_reflns_point_group_measured_fraction_max 0.949
_diffrn_reflns_theta_full 67.684
_diffrn_reflns_theta_max 76.364
_diffrn_reflns_theta_min 2.198
_diffrn_source 'Rotating-anode X-ray tube (dual wavelength)'
_diffrn_source_type 'Rigaku (Cu) X-ray DW Source'
_exptl_absorpt_coefficient_mu 0.713
_exptl_absorpt_correction_T_max 1.00000
_exptl_absorpt_correction_T_min 0.89155
_exptl_absorpt_correction_type none
_exptl_absorpt_process_details
;
CrysAlisPro 1.171.40.84a (Rigaku Oxford Diffraction, 2020)
Empirical absorption correction using spherical harmonics,
implemented in SCALE3 ABSPACK scaling algorithm.
;
_exptl_crystal_colour 'clear light colourless'
_exptl_crystal_colour_lustre clear
_exptl_crystal_colour_modifier light
_exptl_crystal_colour_primary colourless
_exptl_crystal_density_diffrn 1.301
_exptl_crystal_description block
_exptl_crystal_F_000 1664
_exptl_crystal_recrystallization_method 'Re-crystallisation from solvent: acetonitrile'
_exptl_crystal_size_max 0.26
_exptl_crystal_size_mid 0.22
_exptl_crystal_size_min 0.21
_refine_diff_density_max 0.369
_refine_diff_density_min -0.321
_refine_diff_density_rms 0.037
_refine_ls_extinction_method none
_refine_ls_goodness_of_fit_ref 1.042
_refine_ls_hydrogen_treatment constr
_refine_ls_matrix_type full
_refine_ls_number_parameters 669
_refine_ls_number_reflns 7973
_refine_ls_number_restraints 78
_refine_ls_restrained_S_all 1.043
_refine_ls_R_factor_all 0.0637
_refine_ls_R_factor_gt 0.0590
_refine_ls_shift/su_max 0.001
_refine_ls_shift/su_mean 0.000
_refine_ls_structure_factor_coef Fsqd
_refine_ls_weighting_details 'w=1/[\s^2^(Fo^2^)+(0.0705P)^2^+1.6066P] where P=(Fo^2^+2Fc^2^)/3'
_refine_ls_weighting_scheme calc
_refine_ls_wR_factor_gt 0.1543
_refine_ls_wR_factor_ref 0.1581
_reflns_Friedel_coverage 0.000
_reflns_number_gt 7176
_reflns_number_total 7973
_reflns_threshold_expression 'I > 2\s(I)'
_cod_data_source_file d2sc04716k2.cif
_cod_data_source_block s5693l
_cod_database_code 1567850
_shelx_shelxl_version_number 2016/6
_chemical_oxdiff_formula CNHO
_shelx_space_group_comment
;
The symmetry employed for this shelxl refinement is uniquely defined
by the following loop, which should always be used as a source of
symmetry information in preference to the above space-group names.
They are only intended as comments.
;
_shelx_estimated_absorpt_t_max 0.865
_shelx_estimated_absorpt_t_min 0.836
_diffrn_oxdiff_digest_frames
;
01548706d9665846636e651417ee1f7382011399726
;
_reflns_odcompleteness_completeness 97.70
_reflns_odcompleteness_iscentric 1
_reflns_odcompleteness_theta 68.13
_olex2_refinement_description
;
1. Rigid body (RIGU) restrains
 C51A, C7A, C56, C12, C49, C51, C7, C55A, C12A, C56A, N48A, N48
 with sigma for 1-2 distances of 0.002 and sigma for 1-3 distances of 0.002
 C47A, C47, N46, N46A, O52A, O52, N48A, N48
 with sigma for 1-2 distances of 0.002 and sigma for 1-3 distances of 0.002
2. Others
 Sof(H45C)=Sof(H45D)=Sof(N46A)=Sof(N9A)=Sof(C15A)=Sof(H15C)=Sof(H15D)=
 Sof(C17A)=Sof(H17C)=Sof(H17D)=Sof(C49A)=Sof(C51A)=Sof(H51A)=Sof(C7A)=Sof(H7AA)=
 Sof(C55A)=Sof(H55A)=Sof(C56A)=Sof(H56A)=Sof(C12A)=Sof(H12A)=Sof(N48A)=
 Sof(H48A)=Sof(C47A)=Sof(O52A)=1-FVAR(1)
 Sof(O52)=Sof(N46)=Sof(N48)=Sof(H48)=Sof(C7)=Sof(H7A)=Sof(N9)=Sof(C12)=
 Sof(H12)=Sof(C15)=Sof(H15A)=Sof(H15B)=Sof(C17)=Sof(H17A)=Sof(H17B)=Sof(H45A)=
 Sof(H45B)=Sof(C47)=Sof(C49)=Sof(C51)=Sof(H51)=Sof(C55)=Sof(H55)=Sof(C56)=
 Sof(H56)=FVAR(1)
 Sof(H13A)=Sof(H13B)=Sof(N12B)=Sof(C11A)=Sof(H11C)=Sof(H11D)=Sof(C10A)=
 Sof(H10C)=Sof(H10D)=1-FVAR(2)
 Sof(C10)=Sof(H10A)=Sof(H10B)=Sof(C11)=Sof(H11A)=Sof(H11B)=Sof(H13C)=Sof(H13D)=
 Sof(N12A)=FVAR(2)
3.a Secondary CH2 refined with riding coordinates:
 C10(H10A,H10B), C11(H11A,H11B), C13(H13C,H13D), C13(H13A,H13B), C14(H14A,
 H14B), C15(H15A,H15B), C17(H17A,H17B), C44(H44A,H44B), C45(H45A,H45B),
 C45(H45C,H45D), C15A(H15C,H15D), C17A(H17C,H17D), C11A(H11C,H11D), C10A(H10C,
 H10D)
3.b Aromatic/amide H refined with riding coordinates:
 N7(H7), N15(H15), N18(H18), N21(H21), N41(H41), N43(H43), N48(H48), C2(H2),
 C3(H3), C4(H4), C5(H5), C6(H6), C7(H7A), C12(H12), C24(H24), C25(H25),
 C26(H26), C27(H27), C28(H28), C30(H30), C31(H31), C32(H32), C33(H33), C34(H34),
  C36(H36), C37(H37), C38(H38), C39(H39), C40(H40), C51(H51), C55(H55),
 C56(H56), C51A(H51A), C7A(H7AA), C55A(H55A), C56A(H56A), C12A(H12A), N48A(H48A)
;
_olex2_submission_special_instructions 'No special instructions were received'
_oxdiff_exptl_absorpt_empirical_details
;
Empirical correction (ABSPACK) includes:
;
_oxdiff_exptl_absorpt_empirical_full_max 1.149
_oxdiff_exptl_absorpt_empirical_full_min 0.757

loop_
_space_group_symop_operation_xyz
'x, y, z'
'-x, y+1/2, -z+1/2'
'-x, -y, -z'
'x, -y-1/2, z-1/2'

loop_
_atom_site_label
_atom_site_type_symbol
_atom_site_fract_x
_atom_site_fract_y
_atom_site_fract_z
_atom_site_U_iso_or_equiv
_atom_site_adp_type
_atom_site_occupancy
_atom_site_site_symmetry_order
_atom_site_calc_flag
_atom_site_refinement_flags_posn
_atom_site_refinement_flags_adp
_atom_site_refinement_flags_occupancy
_atom_site_disorder_assembly
_atom_site_disorder_group
O17 O 0.90887(9) 0.86045(16) 0.76146(3) 0.0488(3) Uani 1 1 d . . . . .
O20 O 0.56728(10) 0.99198(19) 0.69050(3) 0.0629(4) Uani 1 1 d . . . . .
O22 O 0.35674(13) 0.7928(2) 0.58298(4) 0.0823(5) Uani 1 1 d . . . . .
O52 O 0.3549(15) 0.336(2) 0.4936(3) 0.0472(19) Uani 0.530(3) 1 d . U P A 1
O54 O 0.68012(13) 0.0569(2) 0.59341(4) 0.0768(5) Uani 1 1 d . . . . .
N7 N 0.42808(13) 0.9457(2) 0.62857(4) 0.0539(4) Uani 1 1 d . . . . .
H7 H 0.477494 0.944820 0.645176 0.065 Uiso 1 1 calc R . . . .
N15 N 0.94168(12) 0.6488(2) 0.72610(4) 0.0544(4) Uani 1 1 d . . . . .
H15 H 0.982223 0.566468 0.721593 0.065 Uiso 1 1 calc R . . . .
N18 N 1.03975(12) 0.6668(2) 0.77764(4) 0.0496(4) Uani 1 1 d . . . . .
H18 H 1.068897 0.573109 0.772179 0.060 Uiso 1 1 calc R . . . .
N21 N 0.69298(11) 0.9643(2) 0.73571(4) 0.0509(4) Uani 1 1 d . . . . .
H21 H 0.740621 0.896336 0.745352 0.061 Uiso 1 1 calc R . . . .
N41 N 0.75167(13) -0.1600(2) 0.56528(4) 0.0566(4) Uani 1 1 d . . . . .
H41 H 0.734725 -0.238420 0.550508 0.068 Uiso 1 1 calc R . . . .
N43 N 0.59379(12) -0.0382(2) 0.54455(4) 0.0531(4) Uani 1 1 d . . . . .
H43 H 0.592355 -0.108587 0.528103 0.064 Uiso 1 1 calc R . . . .
N46 N 0.4514(4) 0.3704(6) 0.54610(10) 0.0467(9) Uani 0.530(3) 1 d . U P A 1
N48 N 0.3191(12) 0.5702(19) 0.5244(2) 0.0459(19) Uani 0.530(3) 1 d . U P A 1
H48 H 0.345291 0.631487 0.541228 0.055 Uiso 0.530(3) 1 calc R . P A 1
C1 C 0.35956(14) 1.0887(2) 0.62639(4) 0.0478(4) Uani 1 1 d . . . . .
C2 C 0.27189(17) 1.1097(3) 0.60293(6) 0.0695(6) Uani 1 1 d . . . . .
H2 H 0.254484 1.026327 0.586593 0.083 Uiso 1 1 calc R . . . .
C3 C 0.20998(18) 1.2556(3) 0.60383(8) 0.0837(8) Uani 1 1 d . . . . .
H3 H 0.151331 1.269282 0.587867 0.100 Uiso 1 1 calc R . . . .
C4 C 0.23326(18) 1.3799(3) 0.62771(7) 0.0724(6) Uani 1 1 d . . . . .
H4 H 0.190109 1.475886 0.628274 0.087 Uiso 1 1 calc R . . . .
C5 C 0.32091(17) 1.3611(3) 0.65073(5) 0.0615(5) Uani 1 1 d . . . . .
H5 H 0.338109 1.445759 0.666829 0.074 Uiso 1 1 calc R . . . .
C6 C 0.38383(15) 1.2173(2) 0.65018(5) 0.0513(4) Uani 1 1 d . . . . .
H6 H 0.443283 1.206148 0.665913 0.062 Uiso 1 1 calc R . . . .
C7 C 0.1253(5) 0.9011(8) 0.49658(19) 0.097(2) Uani 0.530(3) 1 d . U P A 1
H7A H 0.104305 1.006851 0.504286 0.116 Uiso 0.530(3) 1 calc R . P A 1
C8 C 0.4248(2) 0.8087(3) 0.60728(5) 0.0712(6) Uani 1 1 d . . . . .
N9 N 0.4871(5) 0.6697(8) 0.61706(14) 0.0617(14) Uani 0.530(3) 1 d . . P A 1
C10 C 0.6039(3) 0.7262(5) 0.63805(9) 0.0634(10) Uani 0.740(6) 1 d . . P A 2
H10A H 0.624693 0.846472 0.640451 0.076 Uiso 0.740(6) 1 calc R . P A 2
H10B H 0.663969 0.662856 0.632428 0.076 Uiso 0.740(6) 1 calc R . P A 2
C11 C 0.5832(2) 0.6630(4) 0.67214(7) 0.0572(9) Uani 0.740(6) 1 d . . P A 2
H11A H 0.511811 0.692136 0.675036 0.069 Uiso 0.740(6) 1 calc R . P A 2
H11B H 0.589531 0.538132 0.672910 0.069 Uiso 0.740(6) 1 calc R . P A 2
C12 C 0.2022(3) 0.6138(6) 0.47287(10) 0.0713(13) Uani 0.530(3) 1 d . U P A 1
H12 H 0.232144 0.520747 0.463153 0.086 Uiso 0.530(3) 1 calc R . P A 1
C13 C 0.74849(16) 0.6434(3) 0.71319(6) 0.0652(6) Uani 1 1 d . . . . .
H13C H 0.737617 0.522288 0.707649 0.078 Uiso 0.740(6) 1 calc R . P A 2
H13D H 0.756049 0.652736 0.737234 0.078 Uiso 0.740(6) 1 calc R . P A 2
H13A H 0.744005 0.671056 0.736253 0.078 Uiso 0.260(6) 1 calc R . P A 1
H13B H 0.731793 0.522791 0.708687 0.078 Uiso 0.260(6) 1 calc R . P A 1
C14 C 0.85244(16) 0.6994(3) 0.70200(5) 0.0594(5) Uani 1 1 d . . . . .
H14A H 0.858708 0.647054 0.680661 0.071 Uiso 1 1 calc R . . . .
H14B H 0.852619 0.823857 0.699207 0.071 Uiso 1 1 calc R . . . .
C15 C 0.4787(3) 0.5160(5) 0.59692(9) 0.0541(10) Uani 0.530(3) 1 d . . P A 1
H15A H 0.406172 0.478222 0.593605 0.065 Uiso 0.530(3) 1 calc R . P A 1
H15B H 0.520174 0.425278 0.608861 0.065 Uiso 0.530(3) 1 calc R . P A 1
C16 C 0.96042(13) 0.7314(2) 0.75543(4) 0.0444(4) Uani 1 1 d . . . . .
C17 C 0.5150(2) 0.5402(4) 0.56299(9) 0.0419(8) Uani 0.530(3) 1 d . . P A 1
H17A H 0.590400 0.529978 0.563894 0.050 Uiso 0.530(3) 1 calc R . P A 1
H17B H 0.490647 0.647693 0.552314 0.050 Uiso 0.530(3) 1 calc R . P A 1
C19 C 0.63635(14) 0.9057(3) 0.70697(5) 0.0558(5) Uani 1 1 d . . . . .
C23 C 0.68161(14) 1.1246(3) 0.75126(4) 0.0495(4) Uani 1 1 d . . . . .
C24 C 0.75438(17) 1.1624(3) 0.77886(5) 0.0644(5) Uani 1 1 d . . . . .
H24 H 0.806824 1.083269 0.786231 0.077 Uiso 1 1 calc R . . . .
C25 C 0.7491(2) 1.3184(4) 0.79552(6) 0.0813(7) Uani 1 1 d . . . . .
H25 H 0.798607 1.343869 0.813813 0.098 Uiso 1 1 calc R . . . .
C26 C 0.6718(2) 1.4339(4) 0.78521(6) 0.0848(8) Uani 1 1 d . . . . .
H26 H 0.668095 1.537741 0.796487 0.102 Uiso 1 1 calc R . . . .
C27 C 0.5995(2) 1.3963(3) 0.75810(6) 0.0759(7) Uani 1 1 d . . . . .
H27 H 0.546597 1.475452 0.751204 0.091 Uiso 1 1 calc R . . . .
C28 C 0.60348(16) 1.2433(3) 0.74076(5) 0.0599(5) Uani 1 1 d . . . . .
H28 H 0.554242 1.220334 0.722256 0.072 Uiso 1 1 calc R . . . .
C29 C 1.07882(13) 0.7397(2) 0.80896(4) 0.0443(4) Uani 1 1 d . . . . .
C30 C 1.01452(15) 0.8181(3) 0.82922(4) 0.0558(5) Uani 1 1 d . . . . .
H30 H 0.942568 0.824891 0.822546 0.067 Uiso 1 1 calc R . . . .
C31 C 1.05885(18) 0.8865(3) 0.85965(5) 0.0676(6) Uani 1 1 d . . . . .
H31 H 1.016191 0.941970 0.873031 0.081 Uiso 1 1 calc R . . . .
C32 C 1.16491(18) 0.8735(3) 0.87030(5) 0.0665(6) Uani 1 1 d . . . . .
H32 H 1.193584 0.919851 0.890692 0.080 Uiso 1 1 calc R . . . .
C33 C 1.22825(16) 0.7912(3) 0.85049(5) 0.0559(5) Uani 1 1 d . . . . .
H33 H 1.299652 0.779420 0.857737 0.067 Uiso 1 1 calc R . . . .
C34 C 1.18558(14) 0.7262(2) 0.81990(4) 0.0474(4) Uani 1 1 d . . . . .
H34 H 1.228858 0.672766 0.806454 0.057 Uiso 1 1 calc R . . . .
C35 C 0.85399(15) -0.1685(2) 0.58276(4) 0.0523(4) Uani 1 1 d . . . . .
C36 C 0.9296(2) -0.2548(4) 0.56816(6) 0.0931(10) Uani 1 1 d . . . . .
H36 H 0.910864 -0.306410 0.547493 0.112 Uiso 1 1 calc R . . . .
C37 C 1.0315(2) -0.2665(4) 0.58329(6) 0.0922(9) Uani 1 1 d . . . . .
H37 H 1.080489 -0.326745 0.572957 0.111 Uiso 1 1 calc R . . . .
C38 C 1.06128(18) -0.1903(3) 0.61339(6) 0.0672(6) Uani 1 1 d . . . . .
H38 H 1.130716 -0.194251 0.623423 0.081 Uiso 1 1 calc R . . . .
C39 C 0.98683(18) -0.1081(3) 0.62849(6) 0.0724(6) Uani 1 1 d . . . . .
H39 H 1.006124 -0.058538 0.649313 0.087 Uiso 1 1 calc R . . . .
C40 C 0.88355(17) -0.0963(3) 0.61370(5) 0.0611(5) Uani 1 1 d . . . . .
H40 H 0.834346 -0.040013 0.624576 0.073 Uiso 1 1 calc R . . . .
C42 C 0.67595(15) -0.0396(3) 0.56930(4) 0.0541(5) Uani 1 1 d . . . . .
C44 C 0.50789(15) 0.0825(3) 0.54581(5) 0.0573(5) Uani 1 1 d . . . . .
H44A H 0.492519 0.090826 0.568478 0.069 Uiso 1 1 calc R . . . .
H44B H 0.445621 0.040072 0.531971 0.069 Uiso 1 1 calc R . . . .
C45 C 0.53521(15) 0.2580(3) 0.53394(5) 0.0600(5) Uani 1 1 d . . . . .
H45A H 0.530700 0.261526 0.509899 0.072 Uiso 0.530(3) 1 calc R . P A 1
H45B H 0.604988 0.292919 0.543829 0.072 Uiso 0.530(3) 1 calc R . P A 1
H45C H 0.605941 0.281741 0.544612 0.072 Uiso 0.470(3) 1 calc R . P A 2
H45D H 0.539374 0.245767 0.510384 0.072 Uiso 0.470(3) 1 calc R . P A 2
C47 C 0.3701(9) 0.4147(14) 0.52453(18) 0.0440(18) Uani 0.530(3) 1 d . U P A 1
C49 C 0.2380(4) 0.6591(7) 0.50546(11) 0.0432(9) Uani 0.530(3) 1 d . U P A 1
C51 C 0.2006(6) 0.8083(9) 0.51591(16) 0.083(2) Uani 0.530(3) 1 d . U P A 1
H51 H 0.226944 0.849630 0.536938 0.100 Uiso 0.530(3) 1 calc R . P A 1
C55 C 0.0802(4) 0.8431(7) 0.46641(13) 0.0790(16) Uani 0.530(3) 1 d . . P A 1
H55 H 0.022207 0.897925 0.454669 0.095 Uiso 0.530(3) 1 calc R . P A 1
C56 C 0.1218(4) 0.7071(7) 0.45465(11) 0.0821(15) Uani 0.530(3) 1 d . U P A 1
H56 H 0.096544 0.670910 0.433169 0.099 Uiso 0.530(3) 1 calc R . P A 1
N46A N 0.4747(3) 0.4171(6) 0.53731(10) 0.0353(9) Uani 0.470(3) 1 d . U P A 2
N9A N 0.5225(5) 0.7150(8) 0.60982(16) 0.0551(14) Uani 0.470(3) 1 d . . P A 2
C15A C 0.5372(4) 0.5984(6) 0.58169(12) 0.0574(11) Uani 0.470(3) 1 d . . P A 2
H15C H 0.609761 0.561031 0.584087 0.069 Uiso 0.470(3) 1 calc R . P A 2
H15D H 0.522459 0.661853 0.560958 0.069 Uiso 0.470(3) 1 calc R . P A 2
C17A C 0.4676(4) 0.4435(6) 0.58024(11) 0.0560(11) Uani 0.470(3) 1 d . . P A 2
H17C H 0.397564 0.469077 0.585010 0.067 Uiso 0.470(3) 1 calc R . P A 2
H17D H 0.497943 0.347979 0.593781 0.067 Uiso 0.470(3) 1 calc R . P A 2
C49A C 0.2139(4) 0.5941(8) 0.51214(13) 0.0482(12) Uani 0.470(3) 1 d . . P A -2
C51A C 0.2001(6) 0.7627(13) 0.5015(3) 0.103(3) Uani 0.470(3) 1 d . U P A -2
H51A H 0.255175 0.841123 0.504957 0.124 Uiso 0.470(3) 1 calc R . P A -2
C7A C 0.1006(7) 0.8145(16) 0.4851(3) 0.123(3) Uani 0.470(3) 1 d . U P A -2
H7AA H 0.089749 0.927257 0.477536 0.147 Uiso 0.470(3) 1 calc R . P A -2
C55A C 0.0211(5) 0.6977(13) 0.48064(14) 0.108(2) Uani 0.470(3) 1 d . U P A -2
H55A H -0.043480 0.729777 0.469061 0.129 Uiso 0.470(3) 1 calc R . P A -2
C56A C 0.0344(4) 0.5380(10) 0.49258(13) 0.0881(17) Uani 0.470(3) 1 d . U P A -2
H56A H -0.021982 0.461970 0.490554 0.106 Uiso 0.470(3) 1 calc R . P A -2
C12A C 0.1310(3) 0.4847(7) 0.50791(11) 0.0656(13) Uani 0.470(3) 1 d . U P A -2
H12A H 0.139669 0.371527 0.515507 0.079 Uiso 0.470(3) 1 calc R . P A -2
N48A N 0.3140(13) 0.556(2) 0.5320(3) 0.047(2) Uani 0.470(3) 1 d . U P A -2
H48A H 0.333685 0.601608 0.551216 0.057 Uiso 0.470(3) 1 calc R . P A -2
C47A C 0.3783(9) 0.4329(15) 0.51657(18) 0.0364(15) Uani 0.470(3) 1 d . U P A -2
O52A O 0.3414(18) 0.326(3) 0.4991(4) 0.053(3) Uani 0.470(3) 1 d . U P A -2
N12A N 0.6547(2) 0.7368(4) 0.69956(9) 0.0473(7) Uani 0.740(6) 1 d . . P A 2
N12B N 0.6836(8) 0.7711(12) 0.6877(2) 0.050(2) Uani 0.260(6) 1 d . . P A 1
C11A C 0.6386(8) 0.7334(11) 0.6530(2) 0.057(3) Uani 0.260(6) 1 d . . P A 1
H11C H 0.685551 0.657079 0.643188 0.069 Uiso 0.260(6) 1 calc R . P A 1
H11D H 0.632711 0.840003 0.640332 0.069 Uiso 0.260(6) 1 calc R . P A 1
C10A C 0.5312(7) 0.6493(10) 0.65068(19) 0.057(3) Uani 0.260(6) 1 d . . P A 1
H10C H 0.537410 0.527965 0.656594 0.068 Uiso 0.260(6) 1 calc R . P A 1
H10D H 0.488523 0.706334 0.665318 0.068 Uiso 0.260(6) 1 calc R . P A 1

loop_
_atom_site_aniso_label
_atom_site_aniso_U_11
_atom_site_aniso_U_22
_atom_site_aniso_U_33
_atom_site_aniso_U_23
_atom_site_aniso_U_13
_atom_site_aniso_U_12
O17 0.0499(6) 0.0442(7) 0.0478(6) -0.0019(5) -0.0094(5) 0.0022(5)
O20 0.0557(7) 0.0639(9) 0.0626(8) -0.0211(7) -0.0150(6) 0.0165(6)
O22 0.0945(11) 0.0678(10) 0.0707(9) -0.0321(8) -0.0366(8) 0.0334(8)
O52 0.050(4) 0.057(3) 0.031(3) -0.017(3) -0.003(3) 0.013(3)
O54 0.0801(10) 0.0815(11) 0.0595(8) -0.0353(8) -0.0223(7) 0.0310(8)
N7 0.0630(9) 0.0489(9) 0.0455(8) -0.0117(6) -0.0073(7) 0.0143(7)
N15 0.0584(9) 0.0500(9) 0.0493(8) -0.0083(7) -0.0119(7) 0.0084(7)
N18 0.0532(8) 0.0465(8) 0.0450(8) -0.0007(6) -0.0078(6) 0.0064(6)
N21 0.0484(8) 0.0511(9) 0.0496(8) -0.0085(7) -0.0054(6) 0.0005(6)
N41 0.0649(9) 0.0504(9) 0.0487(8) -0.0192(7) -0.0127(7) 0.0126(7)
N43 0.0599(9) 0.0500(9) 0.0445(8) -0.0123(6) -0.0091(6) 0.0087(7)
N46 0.061(2) 0.042(2) 0.034(2) -0.0079(15) -0.0030(15) 0.0098(17)
N48 0.056(3) 0.053(3) 0.025(3) -0.014(3) -0.007(3) 0.012(2)
C1 0.0511(9) 0.0432(9) 0.0496(9) -0.0013(7) 0.0087(7) 0.0034(7)
C2 0.0574(11) 0.0611(13) 0.0839(15) -0.0200(11) -0.0112(10) 0.0092(10)
C3 0.0578(12) 0.0760(16) 0.110(2) -0.0181(14) -0.0150(12) 0.0204(11)
C4 0.0600(12) 0.0610(13) 0.0961(17) -0.0111(12) 0.0107(11) 0.0179(10)
C5 0.0740(13) 0.0484(11) 0.0643(12) -0.0082(9) 0.0178(10) 0.0086(9)
C6 0.0612(10) 0.0462(10) 0.0468(9) -0.0021(7) 0.0088(8) 0.0055(8)
C7 0.097(4) 0.076(4) 0.102(4) -0.032(3) -0.046(3) 0.037(3)
C8 0.0898(15) 0.0592(13) 0.0553(11) -0.0205(9) -0.0226(10) 0.0268(11)
N9 0.093(4) 0.045(3) 0.040(2) -0.0100(18) -0.017(2) 0.019(2)
C10 0.066(2) 0.074(2) 0.0431(18) -0.0214(15) -0.0138(14) 0.0279(16)
C11 0.0522(15) 0.0553(16) 0.0578(19) -0.0145(12) -0.0145(13) -0.0020(12)
C12 0.073(2) 0.082(3) 0.0522(19) -0.0178(19) -0.0136(17) 0.029(2)
C13 0.0591(11) 0.0458(11) 0.0809(14) -0.0135(10) -0.0246(10) 0.0022(9)
C14 0.0739(12) 0.0487(11) 0.0478(10) -0.0081(8) -0.0188(9) 0.0079(9)
C15 0.091(3) 0.0344(18) 0.0326(17) -0.0072(15) -0.0071(17) 0.0146(17)
C16 0.0459(8) 0.0398(9) 0.0445(8) 0.0004(7) -0.0047(7) -0.0032(7)
C17 0.0445(16) 0.0367(17) 0.0403(17) -0.0093(14) -0.0087(13) 0.0022(12)
C19 0.0477(9) 0.0551(11) 0.0597(11) -0.0144(9) -0.0100(8) 0.0018(8)
C23 0.0499(9) 0.0566(11) 0.0430(8) -0.0097(8) 0.0096(7) -0.0054(8)
C24 0.0683(12) 0.0778(15) 0.0452(10) -0.0166(10) 0.0012(9) 0.0044(11)
C25 0.0887(16) 0.0985(19) 0.0548(12) -0.0354(13) 0.0030(11) 0.0009(14)
C26 0.0976(18) 0.0847(18) 0.0732(15) -0.0389(13) 0.0163(13) 0.0078(14)
C27 0.0773(14) 0.0749(16) 0.0768(14) -0.0248(12) 0.0149(12) 0.0138(12)
C28 0.0540(10) 0.0649(13) 0.0607(11) -0.0162(9) 0.0075(9) 0.0044(9)
C29 0.0500(9) 0.0424(9) 0.0378(8) 0.0062(7) -0.0035(7) 0.0001(7)
C30 0.0528(10) 0.0680(13) 0.0445(9) 0.0064(8) -0.0004(8) 0.0067(9)
C31 0.0779(14) 0.0825(16) 0.0412(9) -0.0013(10) 0.0041(9) 0.0147(12)
C32 0.0798(14) 0.0752(14) 0.0389(9) 0.0002(9) -0.0114(9) 0.0025(11)
C33 0.0574(10) 0.0584(11) 0.0464(9) 0.0131(8) -0.0116(8) -0.0027(9)
C34 0.0519(9) 0.0456(10) 0.0423(8) 0.0085(7) -0.0012(7) 0.0009(7)
C35 0.0640(11) 0.0422(10) 0.0464(9) -0.0061(7) -0.0078(8) 0.0116(8)
C36 0.0968(18) 0.112(2) 0.0611(13) -0.0355(14) -0.0220(12) 0.0548(16)
C37 0.0885(17) 0.116(2) 0.0667(14) -0.0170(14) -0.0073(12) 0.0529(17)
C38 0.0618(12) 0.0589(13) 0.0752(14) 0.0008(10) -0.0110(10) 0.0118(10)
C39 0.0741(13) 0.0639(13) 0.0696(13) -0.0233(11) -0.0233(11) 0.0179(11)
C40 0.0634(11) 0.0626(12) 0.0524(10) -0.0171(9) -0.0095(9) 0.0154(9)
C42 0.0616(11) 0.0504(11) 0.0456(9) -0.0128(8) -0.0081(8) 0.0096(8)
C44 0.0523(10) 0.0728(13) 0.0446(9) -0.0083(9) -0.0012(8) 0.0085(9)
C45 0.0537(10) 0.0533(11) 0.0663(12) -0.0212(9) -0.0154(9) 0.0136(8)
C47 0.061(3) 0.049(3) 0.020(3) -0.011(3) 0.002(2) 0.008(2)
C49 0.043(2) 0.041(3) 0.043(2) -0.0036(16) -0.0026(15) 0.0037(18)
C51 0.082(3) 0.071(3) 0.083(4) -0.036(3) -0.036(3) 0.030(2)
C55 0.074(3) 0.085(4) 0.067(3) -0.011(3) -0.027(2) 0.029(3)
C56 0.078(3) 0.104(4) 0.057(2) -0.010(2) -0.020(2) 0.029(3)
N46A 0.0390(18) 0.035(2) 0.030(2) -0.0019(14) -0.0014(14) 0.0022(14)
N9A 0.063(3) 0.050(3) 0.045(3) -0.018(2) -0.015(2) 0.018(2)
C15A 0.067(3) 0.058(3) 0.044(2) -0.008(2) -0.004(2) 0.009(2)
C17A 0.074(3) 0.051(3) 0.040(2) 0.003(2) -0.0015(19) 0.013(2)
C49A 0.049(3) 0.051(3) 0.045(2) 0.001(2) 0.0067(18) 0.009(2)
C51A 0.067(3) 0.091(6) 0.157(8) 0.063(6) 0.034(4) 0.027(4)
C7A 0.088(4) 0.156(7) 0.127(9) 0.069(7) 0.026(5) 0.057(4)
C55A 0.068(3) 0.189(6) 0.064(3) 0.012(4) 0.001(3) 0.057(4)
C56A 0.050(2) 0.138(4) 0.072(3) -0.050(3) -0.005(2) 0.013(3)
C12A 0.050(2) 0.078(3) 0.066(3) -0.029(2) -0.0010(18) 0.003(2)
N48A 0.048(3) 0.062(4) 0.028(4) -0.013(4) -0.007(3) 0.017(2)
C47A 0.043(2) 0.047(3) 0.018(3) 0.000(2) -0.002(3) 0.0103(19)
O52A 0.055(5) 0.061(3) 0.039(5) -0.020(4) -0.002(3) 0.010(3)
N12A 0.0454(14) 0.0455(14) 0.0464(16) -0.0073(12) -0.0101(11) -0.0026(10)
N12B 0.055(5) 0.048(4) 0.041(4) -0.011(3) -0.014(3) 0.004(3)
C11A 0.080(6) 0.049(4) 0.036(4) -0.014(4) -0.013(4) 0.023(4)
C10A 0.065(5) 0.046(4) 0.051(4) -0.009(3) -0.019(4) 0.006(3)

loop_
_atom_type_symbol
_atom_type_description
_atom_type_scat_dispersion_real
_atom_type_scat_dispersion_imag
_atom_type_scat_source
C C 0.0181 0.0091 'International Tables Vol C Tables 4.2.6.8 and 6.1.1.4'
H H 0.0000 0.0000 'International Tables Vol C Tables 4.2.6.8 and 6.1.1.4'
N N 0.0311 0.0180 'International Tables Vol C Tables 4.2.6.8 and 6.1.1.4'
O O 0.0492 0.0322 'International Tables Vol C Tables 4.2.6.8 and 6.1.1.4'

loop_
_geom_angle_atom_site_label_1
_geom_angle_atom_site_label_2
_geom_angle_atom_site_label_3
_geom_angle
_geom_angle_site_symmetry_1
_geom_angle_site_symmetry_3
_geom_angle_publ_flag
C1 N7 H7 116.3 . . ?
C8 N7 H7 116.3 . . ?
C8 N7 C1 127.33(16) . . ?
C14 N15 H15 120.2 . . ?
C16 N15 H15 120.2 . . ?
C16 N15 C14 119.67(16) . . ?
C16 N18 H18 117.0 . . ?
C16 N18 C29 126.01(15) . . ?
C29 N18 H18 117.0 . . ?
C19 N21 H21 116.6 . . ?
C19 N21 C23 126.83(16) . . ?
C23 N21 H21 116.6 . . ?
C35 N41 H41 116.5 . . ?
C42 N41 H41 116.5 . . ?
C42 N41 C35 126.99(15) . . ?
C42 N43 H43 120.0 . . ?
C42 N43 C44 119.91(15) . . ?
C44 N43 H43 120.0 . . ?
C45 N46 C17 104.9(3) . . ?
C47 N46 C17 111.9(6) . . ?
C47 N46 C45 118.0(5) . . ?
C47 N48 H48 110.3 . . ?
C47 N48 C49 139.4(11) . . ?
C49 N48 H48 110.3 . . ?
C2 C1 N7 125.44(17) . . ?
C2 C1 C6 118.46(17) . . ?
C6 C1 N7 116.10(16) . . ?
C1 C2 H2 120.1 . . ?
C1 C2 C3 119.7(2) . . ?
C3 C2 H2 120.1 . . ?
C2 C3 H3 119.3 . . ?
C4 C3 C2 121.5(2) . . ?
C4 C3 H3 119.3 . . ?
C3 C4 H4 120.4 . . ?
C5 C4 C3 119.1(2) . . ?
C5 C4 H4 120.4 . . ?
C4 C5 H5 119.8 . . ?
C4 C5 C6 120.3(2) . . ?
C6 C5 H5 119.8 . . ?
C1 C6 H6 119.6 . . ?
C5 C6 C1 120.89(19) . . ?
C5 C6 H6 119.6 . . ?
C51 C7 H7A 119.1 . . ?
C55 C7 H7A 119.1 . . ?
C55 C7 C51 121.7(5) . . ?
O22 C8 N7 122.71(18) . . ?
O22 C8 N9 118.5(3) . . ?
O22 C8 N9A 121.5(3) . . ?
N7 C8 N9 117.6(3) . . ?
N7 C8 N9A 113.3(3) . . ?
C8 N9 C15 119.4(5) . . ?
C8 N9 C10A 120.6(5) . . ?
C10A N9 C15 116.4(5) . . ?
H10A C10 H10B 106.9 . . ?
C11 C10 H10A 107.3 . . ?
C11 C10 H10B 107.3 . . ?
N9A C10 H10A 107.3 . . ?
N9A C10 H10B 107.3 . . ?
N9A C10 C11 120.1(4) . . ?
C10 C11 H11A 108.9 . . ?
C10 C11 H11B 108.9 . . ?
H11A C11 H11B 107.7 . . ?
N12A C11 C10 113.2(3) . . ?
N12A C11 H11A 108.9 . . ?
N12A C11 H11B 108.9 . . ?
C49 C12 H12 120.0 . . ?
C49 C12 C56 120.0(4) . . ?
C56 C12 H12 120.0 . . ?
H13C C13 H13D 107.2 . . ?
H13A C13 H13B 110.6 . . ?
C14 C13 H13C 107.9 . . ?
C14 C13 H13D 107.9 . . ?
C14 C13 H13A 113.3 . . ?
C14 C13 H13B 113.3 . . ?
C14 C13 N12B 91.9(5) . . ?
N12A C13 H13C 107.9 . . ?
N12A C13 H13D 107.9 . . ?
N12A C13 C14 117.5(2) . . ?
N12B C13 H13A 113.3 . . ?
N12B C13 H13B 113.3 . . ?
N15 C14 C13 111.39(17) . . ?
N15 C14 H14A 109.3 . . ?
N15 C14 H14B 109.3 . . ?
C13 C14 H14A 109.3 . . ?
C13 C14 H14B 109.3 . . ?
H14A C14 H14B 108.0 . . ?
N9 C15 H15A 108.8 . . ?
N9 C15 H15B 108.8 . . ?
N9 C15 C17 113.7(4) . . ?
H15A C15 H15B 107.7 . . ?
C17 C15 H15A 108.8 . . ?
C17 C15 H15B 108.8 . . ?
O17 C16 N15 121.49(15) . . ?
O17 C16 N18 122.53(15) . . ?
N15 C16 N18 115.97(16) . . ?
N46 C17 H17A 112.8 . . ?
N46 C17 H17B 112.8 . . ?
C15 C17 N46 94.6(3) . . ?
C15 C17 H17A 112.8 . . ?
C15 C17 H17B 112.8 . . ?
H17A C17 H17B 110.3 . . ?
O20 C19 N21 122.87(18) . . ?
O20 C19 N12A 122.15(19) . . ?
O20 C19 N12B 114.4(3) . . ?
N21 C19 N12A 114.7(2) . . ?
N21 C19 N12B 118.3(3) . . ?
C24 C23 N21 116.52(18) . . ?
C28 C23 N21 124.27(17) . . ?
C28 C23 C24 119.21(19) . . ?
C23 C24 H24 119.9 . . ?
C23 C24 C25 120.1(2) . . ?
C25 C24 H24 119.9 . . ?
C24 C25 H25 119.8 . . ?
C26 C25 C24 120.3(2) . . ?
C26 C25 H25 119.8 . . ?
C25 C26 H26 120.2 . . ?
C25 C26 C27 119.6(2) . . ?
C27 C26 H26 120.2 . . ?
C26 C27 H27 119.3 . . ?
C26 C27 C28 121.4(2) . . ?
C28 C27 H27 119.3 . . ?
C23 C28 H28 120.4 . . ?
C27 C28 C23 119.3(2) . . ?
C27 C28 H28 120.4 . . ?
C30 C29 N18 122.68(16) . . ?
C30 C29 C34 119.37(16) . . ?
C34 C29 N18 117.93(16) . . ?
C29 C30 H30 120.4 . . ?
C29 C30 C31 119.24(18) . . ?
C31 C30 H30 120.4 . . ?
C30 C31 H31 119.5 . . ?
C32 C31 C30 121.1(2) . . ?
C32 C31 H31 119.5 . . ?
C31 C32 H32 120.2 . . ?
C31 C32 C33 119.51(18) . . ?
C33 C32 H32 120.2 . . ?
C32 C33 H33 120.0 . . ?
C32 C33 C34 119.95(18) . . ?
C34 C33 H33 120.0 . . ?
C29 C34 H34 119.6 . . ?
C33 C34 C29 120.80(18) . . ?
C33 C34 H34 119.6 . . ?
C36 C35 N41 118.23(17) . . ?
C40 C35 N41 124.01(17) . . ?
C40 C35 C36 117.76(19) . . ?
C35 C36 H36 119.1 . . ?
C37 C36 C35 121.9(2) . . ?
C37 C36 H36 119.1 . . ?
C36 C37 H37 119.9 . . ?
C38 C37 C36 120.2(2) . . ?
C38 C37 H37 119.9 . . ?
C37 C38 H38 120.7 . . ?
C37 C38 C39 118.5(2) . . ?
C39 C38 H38 120.7 . . ?
C38 C39 H39 119.0 . . ?
C38 C39 C40 121.9(2) . . ?
C40 C39 H39 119.0 . . ?
C35 C40 C39 119.62(19) . . ?
C35 C40 H40 120.2 . . ?
C39 C40 H40 120.2 . . ?
O54 C42 N41 123.70(17) . . ?
O54 C42 N43 121.99(17) . . ?
N43 C42 N41 114.29(15) . . ?
N43 C44 H44A 109.5 . . ?
N43 C44 H44B 109.5 . . ?
N43 C44 C45 110.90(16) . . ?
H44A C44 H44B 108.0 . . ?
C45 C44 H44A 109.5 . . ?
C45 C44 H44B 109.5 . . ?
N46 C45 H45A 111.4 . . ?
N46 C45 H45B 111.4 . . ?
C44 C45 N46 101.8(2) . . ?
C44 C45 H45A 111.4 . . ?
C44 C45 H45B 111.4 . . ?
C44 C45 H45C 106.0 . . ?
C44 C45 H45D 106.0 . . ?
H45A C45 H45B 109.3 . . ?
H45C C45 H45D 106.3 . . ?
N46A C45 C44 125.2(2) . . ?
N46A C45 H45C 106.0 . . ?
N46A C45 H45D 106.0 . . ?
N46 C47 O52 119.1(12) . . ?
N46 C47 N48 124.6(10) . . ?
N48 C47 O52 112.2(11) . . ?
C12 C49 N48 121.8(6) . . ?
C51 C49 N48 121.7(6) . . ?
C51 C49 C12 115.7(5) . . ?
C7 C51 H51 119.0 . . ?
C49 C51 C7 121.9(5) . . ?
C49 C51 H51 119.0 . . ?
C7 C55 H55 121.6 . . ?
C56 C55 C7 116.9(5) . . ?
C56 C55 H55 121.6 . . ?
C12 C56 H56 118.6 . . ?
C55 C56 C12 122.7(4) . . ?
C55 C56 H56 118.6 . . ?
C45 N46A C17A 106.8(3) . . ?
C47A N46A C45 116.9(6) . . ?
C47A N46A C17A 114.6(5) . . ?
C8 N9A C15A 116.9(5) . . ?
C10 N9A C8 123.7(5) . . ?
C10 N9A C15A 119.3(5) . . ?
N9A C15A H15C 109.2 . . ?
N9A C15A H15D 109.2 . . ?
N9A C15A C17A 112.2(5) . . ?
H15C C15A H15D 107.9 . . ?
C17A C15A H15C 109.2 . . ?
C17A C15A H15D 109.2 . . ?
N46A C17A H17C 113.5 . . ?
N46A C17A H17D 113.5 . . ?
C15A C17A N46A 91.1(3) . . ?
C15A C17A H17C 113.5 . . ?
C15A C17A H17D 113.5 . . ?
H17C C17A H17D 110.8 . . ?
C51A C49A N48A 115.7(9) . . ?
C12A C49A C51A 119.1(6) . . ?
C12A C49A N48A 124.4(8) . . ?
C49A C51A H51A 120.5 . . ?
C49A C51A C7A 119.0(9) . . ?
C7A C51A H51A 120.5 . . ?
C51A C7A H7AA 120.3 . . ?
C55A C7A C51A 119.3(9) . . ?
C55A C7A H7AA 120.3 . . ?
C7A C55A H55A 119.6 . . ?
C56A C55A C7A 120.8(6) . . ?
C56A C55A H55A 119.6 . . ?
C55A C56A H56A 119.8 . . ?
C55A C56A C12A 120.5(6) . . ?
C12A C56A H56A 119.8 . . ?
C49A C12A C56A 121.1(6) . . ?
C49A C12A H12A 119.4 . . ?
C56A C12A H12A 119.4 . . ?
C49A N48A H48A 123.0 . . ?
C49A N48A C47A 113.9(10) . . ?
C47A N48A H48A 123.0 . . ?
N46A C47A N48A 107.8(9) . . ?
O52A C47A N46A 124.1(16) . . ?
O52A C47A N48A 121.7(16) . . ?
C13 N12A C11 120.0(2) . . ?
C19 N12A C11 115.6(2) . . ?
C19 N12A C13 123.5(2) . . ?
C19 N12B C13 108.2(6) . . ?
C11A N12B C13 126.9(6) . . ?
C11A N12B C19 120.5(6) . . ?
N12B C11A H11C 109.2 . . ?
N12B C11A H11D 109.2 . . ?
N12B C11A C10A 112.1(8) . . ?
H11C C11A H11D 107.9 . . ?
C10A C11A H11C 109.2 . . ?
C10A C11A H11D 109.2 . . ?
N9 C10A C11A 104.5(7) . . ?
N9 C10A H10C 110.8 . . ?
N9 C10A H10D 110.8 . . ?
C11A C10A H10C 110.8 . . ?
C11A C10A H10D 110.8 . . ?
H10C C10A H10D 108.9 . . ?

loop_
_geom_bond_atom_site_label_1
_geom_bond_atom_site_label_2
_geom_bond_distance
_geom_bond_site_symmetry_2
_geom_bond_publ_flag
O17 C16 1.243(2) . ?
O20 C19 1.232(2) . ?
O22 C8 1.231(2) . ?
O52 C47 1.387(18) . ?
O54 C42 1.227(2) . ?
N7 H7 0.8600 . ?
N7 C1 1.410(2) . ?
N7 C8 1.365(2) . ?
N15 H15 0.8600 . ?
N15 C14 1.455(2) . ?
N15 C16 1.343(2) . ?
N18 H18 0.8600 . ?
N18 C16 1.360(2) . ?
N18 C29 1.417(2) . ?
N21 H21 0.8600 . ?
N21 C19 1.364(2) . ?
N21 C23 1.409(2) . ?
N41 H41 0.8600 . ?
N41 C35 1.408(2) . ?
N41 C42 1.375(2) . ?
N43 H43 0.8600 . ?
N43 C42 1.353(2) . ?
N43 C44 1.455(2) . ?
N46 C17 1.647(5) . ?
N46 C45 1.521(5) . ?
N46 C47 1.314(11) . ?
N48 H48 0.8600 . ?
N48 C47 1.37(2) . ?
N48 C49 1.390(13) . ?
C1 C2 1.381(3) . ?
C1 C6 1.392(3) . ?
C2 H2 0.9300 . ?
C2 C3 1.386(3) . ?
C3 H3 0.9300 . ?
C3 C4 1.369(4) . ?
C4 H4 0.9300 . ?
C4 C5 1.369(3) . ?
C5 H5 0.9300 . ?
C5 C6 1.379(3) . ?
C6 H6 0.9300 . ?
C7 H7A 0.9300 . ?
C7 C51 1.364(9) . ?
C7 C55 1.357(8) . ?
C8 N9 1.367(7) . ?
C8 N9A 1.444(7) . ?
N9 C15 1.439(7) . ?
N9 C10A 1.412(9) . ?
C10 H10A 0.9700 . ?
C10 H10B 0.9700 . ?
C10 C11 1.526(5) . ?
C10 N9A 1.443(7) . ?
C11 H11A 0.9700 . ?
C11 H11B 0.9700 . ?
C11 N12A 1.458(4) . ?
C12 H12 0.9300 . ?
C12 C49 1.384(6) . ?
C12 C56 1.389(6) . ?
C13 H13C 0.9700 . ?
C13 H13D 0.9700 . ?
C13 H13A 0.9700 . ?
C13 H13B 0.9700 . ?
C13 C14 1.535(3) . ?
C13 N12A 1.449(3) . ?
C13 N12B 1.582(9) . ?
C14 H14A 0.9700 . ?
C14 H14B 0.9700 . ?
C15 H15A 0.9700 . ?
C15 H15B 0.9700 . ?
C15 C17 1.527(5) . ?
C17 H17A 0.9700 . ?
C17 H17B 0.9700 . ?
C19 N12A 1.370(4) . ?
C19 N12B 1.483(9) . ?
C23 C24 1.388(3) . ?
C23 C28 1.385(3) . ?
C24 H24 0.9300 . ?
C24 C25 1.390(3) . ?
C25 H25 0.9300 . ?
C25 C26 1.359(4) . ?
C26 H26 0.9300 . ?
C26 C27 1.370(4) . ?
C27 H27 0.9300 . ?
C27 C28 1.382(3) . ?
C28 H28 0.9300 . ?
C29 C30 1.387(3) . ?
C29 C34 1.389(2) . ?
C30 H30 0.9300 . ?
C30 C31 1.391(3) . ?
C31 H31 0.9300 . ?
C31 C32 1.378(3) . ?
C32 H32 0.9300 . ?
C32 C33 1.379(3) . ?
C33 H33 0.9300 . ?
C33 C34 1.381(3) . ?
C34 H34 0.9300 . ?
C35 C36 1.381(3) . ?
C35 C40 1.379(3) . ?
C36 H36 0.9300 . ?
C36 C37 1.373(4) . ?
C37 H37 0.9300 . ?
C37 C38 1.362(3) . ?
C38 H38 0.9300 . ?
C38 C39 1.366(3) . ?
C39 H39 0.9300 . ?
C39 C40 1.384(3) . ?
C40 H40 0.9300 . ?
C44 H44A 0.9700 . ?
C44 H44B 0.9700 . ?
C44 C45 1.500(3) . ?
C45 H45A 0.9700 . ?
C45 H45B 0.9700 . ?
C45 H45C 0.9700 . ?
C45 H45D 0.9700 . ?
C45 N46A 1.474(5) . ?
C49 C51 1.342(8) . ?
C51 H51 0.9300 . ?
C55 H55 0.9300 . ?
C55 C56 1.302(7) . ?
C56 H56 0.9300 . ?
N46A C17A 1.769(6) . ?
N46A C47A 1.405(11) . ?
N9A C15A 1.488(8) . ?
C15A H15C 0.9700 . ?
C15A H15D 0.9700 . ?
C15A C17A 1.494(7) . ?
C17A H17C 0.9700 . ?
C17A H17D 0.9700 . ?
C49A C51A 1.378(9) . ?
C49A C12A 1.355(7) . ?
C49A N48A 1.453(14) . ?
C51A H51A 0.9300 . ?
C51A C7A 1.416(12) . ?
C7A H7AA 0.9300 . ?
C7A C55A 1.359(14) . ?
C55A H55A 0.9300 . ?
C55A C56A 1.330(11) . ?
C56A H56A 0.9300 . ?
C56A C12A 1.375(7) . ?
C12A H12A 0.9300 . ?
N48A H48A 0.8600 . ?
N48A C47A 1.46(2) . ?
C47A O52A 1.15(3) . ?
N12B C11A 1.476(13) . ?
C11A H11C 0.9700 . ?
C11A H11D 0.9700 . ?
C11A C10A 1.520(15) . ?
C10A H10C 0.9700 . ?
C10A H10D 0.9700 . ?

loop_
_geom_torsion_atom_site_label_1
_geom_torsion_atom_site_label_2
_geom_torsion_atom_site_label_3
_geom_torsion_atom_site_label_4
_geom_torsion
_geom_torsion_site_symmetry_1
_geom_torsion_site_symmetry_2
_geom_torsion_site_symmetry_3
_geom_torsion_site_symmetry_4
_geom_torsion_publ_flag
O20 C19 N12A C11 -3.4(4) . . . . ?
O20 C19 N12A C13 165.6(3) . . . . ?
O20 C19 N12B C13 -166.0(4) . . . . ?
O20 C19 N12B C11A -8.0(11) . . . . ?
O22 C8 N9 C15 6.2(7) . . . . ?
O22 C8 N9 C10A -151.6(6) . . . . ?
O22 C8 N9A C10 -178.7(4) . . . . ?
O22 C8 N9A C15A 0.0(7) . . . . ?
N7 C1 C2 C3 179.0(2) . . . . ?
N7 C1 C6 C5 -178.72(18) . . . . ?
N7 C8 N9 C15 174.0(4) . . . . ?
N7 C8 N9 C10A 16.1(8) . . . . ?
N7 C8 N9A C10 18.6(7) . . . . ?
N7 C8 N9A C15A -162.7(4) . . . . ?
N18 C29 C30 C31 179.95(19) . . . . ?
N18 C29 C34 C33 -178.59(16) . . . . ?
N21 C19 N12A C11 170.3(2) . . . . ?
N21 C19 N12A C13 -20.7(4) . . . . ?
N21 C19 N12B C13 36.8(8) . . . . ?
N21 C19 N12B C11A -165.1(7) . . . . ?
N21 C23 C24 C25 179.6(2) . . . . ?
N21 C23 C28 C27 179.6(2) . . . . ?
N41 C35 C36 C37 178.9(3) . . . . ?
N41 C35 C40 C39 -178.4(2) . . . . ?
N43 C44 C45 N46 -165.1(2) . . . . ?
N43 C44 C45 N46A -168.8(2) . . . . ?
N48 C49 C51 C7 176.1(10) . . . . ?
C1 N7 C8 O22 -1.6(4) . . . . ?
C1 N7 C8 N9 -168.8(3) . . . . ?
C1 N7 C8 N9A 160.9(3) . . . . ?
C1 C2 C3 C4 -0.4(4) . . . . ?
C2 C1 C6 C5 1.1(3) . . . . ?
C2 C3 C4 C5 1.4(4) . . . . ?
C3 C4 C5 C6 -1.1(4) . . . . ?
C4 C5 C6 C1 -0.2(3) . . . . ?
C6 C1 C2 C3 -0.8(3) . . . . ?
C7 C55 C56 C12 5.9(10) . . . . ?
C8 N7 C1 C2 4.1(3) . . . . ?
C8 N7 C1 C6 -176.0(2) . . . . ?
C8 N9 C15 C17 66.8(6) . . . . ?
C8 N9 C10A C11A -93.1(7) . . . . ?
C8 N9A C15A C17A -70.0(6) . . . . ?
N9 C15 C17 N46 -160.1(4) . . . . ?
C10 C11 N12A C13 -94.8(3) . . . . ?
C10 C11 N12A C19 74.6(4) . . . . ?
C10 N9A C15A C17A 108.8(5) . . . . ?
C11 C10 N9A C8 64.2(6) . . . . ?
C11 C10 N9A C15A -114.5(5) . . . . ?
C12 C49 C51 C7 5.7(12) . . . . ?
C13 N12B C11A C10A 85.3(10) . . . . ?
C14 N15 C16 O17 -6.4(3) . . . . ?
C14 N15 C16 N18 174.57(17) . . . . ?
C14 C13 N12A C11 100.4(3) . . . . ?
C14 C13 N12A C19 -68.2(4) . . . . ?
C14 C13 N12B C19 -114.0(6) . . . . ?
C14 C13 N12B C11A 89.7(10) . . . . ?
C15 N9 C10A C11A 108.3(6) . . . . ?
C16 N15 C14 C13 -71.8(2) . . . . ?
C16 N18 C29 C30 37.4(3) . . . . ?
C16 N18 C29 C34 -144.65(18) . . . . ?
C17 N46 C45 C44 134.4(2) . . . . ?
C17 N46 C47 O52 132.4(12) . . . . ?
C17 N46 C47 N48 -23.2(12) . . . . ?
C19 N21 C23 C24 -174.5(2) . . . . ?
C19 N21 C23 C28 5.6(3) . . . . ?
C19 N12B C11A C10A -68.3(11) . . . . ?
C23 N21 C19 O20 1.4(3) . . . . ?
C23 N21 C19 N12A -172.3(2) . . . . ?
C23 N21 C19 N12B 156.5(5) . . . . ?
C23 C24 C25 C26 0.9(4) . . . . ?
C24 C23 C28 C27 -0.3(3) . . . . ?
C24 C25 C26 C27 -0.5(4) . . . . ?
C25 C26 C27 C28 -0.3(4) . . . . ?
C26 C27 C28 C23 0.7(4) . . . . ?
C28 C23 C24 C25 -0.5(3) . . . . ?
C29 N18 C16 O17 -4.1(3) . . . . ?
C29 N18 C16 N15 174.89(17) . . . . ?
C29 C30 C31 C32 -1.7(3) . . . . ?
C30 C29 C34 C33 -0.6(3) . . . . ?
C30 C31 C32 C33 0.0(4) . . . . ?
C31 C32 C33 C34 1.5(3) . . . . ?
C32 C33 C34 C29 -1.2(3) . . . . ?
C34 C29 C30 C31 2.0(3) . . . . ?
C35 N41 C42 O54 -15.4(4) . . . . ?
C35 N41 C42 N43 165.96(19) . . . . ?
C35 C36 C37 C38 -0.8(5) . . . . ?
C36 C35 C40 C39 1.8(4) . . . . ?
C36 C37 C38 C39 2.3(5) . . . . ?
C37 C38 C39 C40 -1.8(4) . . . . ?
C38 C39 C40 C35 -0.3(4) . . . . ?
C40 C35 C36 C37 -1.3(4) . . . . ?
C42 N41 C35 C36 -157.2(2) . . . . ?
C42 N41 C35 C40 23.0(3) . . . . ?
C42 N43 C44 C45 81.0(2) . . . . ?
C44 N43 C42 O54 1.1(3) . . . . ?
C44 N43 C42 N41 179.73(18) . . . . ?
C44 C45 N46A C17A 57.1(4) . . . . ?
C44 C45 N46A C47A -72.7(6) . . . . ?
C45 N46 C17 C15 -122.9(3) . . . . ?
C45 N46 C47 O52 10.5(15) . . . . ?
C45 N46 C47 N48 -145.1(10) . . . . ?
C45 N46A C17A C15A 111.3(3) . . . . ?
C45 N46A C47A N48A 157.6(9) . . . . ?
C45 N46A C47A O52A 5.5(16) . . . . ?
C47 N46 C17 C15 108.1(5) . . . . ?
C47 N46 C45 C44 -100.2(6) . . . . ?
C47 N48 C49 C12 -18(2) . . . . ?
C47 N48 C49 C51 171.7(15) . . . . ?
C49 N48 C47 O52 19(3) . . . . ?
C49 N48 C47 N46 176.2(13) . . . . ?
C49 C12 C56 C55 3.2(9) . . . . ?
C51 C7 C55 C56 -9.2(12) . . . . ?
C55 C7 C51 C49 3.4(14) . . . . ?
C56 C12 C49 N48 -179.3(9) . . . . ?
C56 C12 C49 C51 -8.8(9) . . . . ?
N9A C10 C11 N12A -159.1(4) . . . . ?
N9A C15A C17A N46A 156.4(4) . . . . ?
C17A N46A C47A N48A 31.6(12) . . . . ?
C17A N46A C47A O52A -120.5(14) . . . . ?
C49A C51A C7A C55A 0.6(15) . . . . ?
C49A N48A C47A N46A 176.1(9) . . . . ?
C49A N48A C47A O52A -31(2) . . . . ?
C51A C49A C12A C56A 1.4(9) . . . . ?
C51A C49A N48A C47A -116.1(13) . . . . ?
C51A C7A C55A C56A 2.8(14) . . . . ?
C7A C55A C56A C12A -4.1(10) . . . . ?
C55A C56A C12A C49A 2.0(8) . . . . ?
C12A C49A C51A C7A -2.7(12) . . . . ?
C12A C49A N48A C47A 74.0(13) . . . . ?
N48A C49A C51A C7A -173.1(9) . . . . ?
N48A C49A C12A C56A 170.9(7) . . . . ?
C47A N46A C17A C15A -117.6(6) . . . . ?
N12A C13 C14 N15 157.0(2) . . . . ?
N12B C13 C14 N15 163.2(3) . . . . ?
N12B C11A C10A N9 162.9(7) . . . . ?
C10A N9 C15 C17 -134.5(6) . . . . ?
